data_4341754
loop_
_publ_author_name
'Li, Chen'
'Yin, Bing'
'Kang, Yifan'
'Liu, Ping'
'Chen, Liang'
'Wang, Yaoyu'
'Li, Jianli'

_publ_section_title
;
 Mixed Ligand Cu(II)N2O2 Complexes: Biomimetic Synthesis, Activities in
 Vitro and Biological Models, Theoretical Calculations.
;
_journal_name_full 'Inorganic chemistry'
_journal_page_first 141203154341001
_journal_paper_doi 10.1021/ic5021548
_journal_year 2014
_chemical_formula_moiety 'C28 H20 Cu N6 O8 S2'
_chemical_formula_sum 'C28 H20 Cu N6 O8 S2'
_chemical_formula_weight 696.16
_chemical_name_systematic
; 
 ? 
;
_space_group_IT_number 2
_symmetry_cell_setting triclinic
_symmetry_space_group_name_Hall '-P 1'
_symmetry_space_group_name_H-M 'P -1'
_atom_sites_solution_hydrogens geom
_atom_sites_solution_primary direct
_atom_sites_solution_secondary difmap
_audit_creation_method SHELXL-97
_cell_angle_alpha 89.498(3)
_cell_angle_beta 74.108(2)
_cell_angle_gamma 76.736(2)
_cell_formula_units_Z 1
_cell_length_a 7.3711(11)
_cell_length_b 9.3327(14)
_cell_length_c 11.4296(17)
_cell_measurement_reflns_used 1091
_cell_measurement_temperature 296(2)
_cell_measurement_theta_max 24.02
_cell_measurement_theta_min 2.83
_cell_volume 734.81(19)
_computing_cell_refinement 'Bruker SAINT'
_computing_data_collection 'Bruker APEX2'
_computing_data_reduction 'Bruker SAINT'
_computing_molecular_graphics 'Bruker SHELXTL'
_computing_publication_material 'Bruker SHELXTL'
_computing_structure_refinement 'SHELXL-97 (Sheldrick, 2008)'
_computing_structure_solution 'SHELXS-97 (Sheldrick, 2008)'
_diffrn_ambient_temperature 296(2)
_diffrn_measured_fraction_theta_full 0.987
_diffrn_measured_fraction_theta_max 0.987
_diffrn_measurement_device_type 'Bruker APEX-II CCD'
_diffrn_measurement_method '\f and \w scans'
_diffrn_radiation_monochromator graphite
_diffrn_radiation_source 'fine-focus sealed tube'
_diffrn_radiation_type MoK\a
_diffrn_radiation_wavelength 0.71073
_diffrn_reflns_av_R_equivalents 0.0223
_diffrn_reflns_av_sigmaI/netI 0.0507
_diffrn_reflns_limit_h_max 8
_diffrn_reflns_limit_h_min -8
_diffrn_reflns_limit_k_max 11
_diffrn_reflns_limit_k_min -11
_diffrn_reflns_limit_l_max 13
_diffrn_reflns_limit_l_min -7
_diffrn_reflns_number 3645
_diffrn_reflns_theta_full 25.05
_diffrn_reflns_theta_max 25.05
_diffrn_reflns_theta_min 2.83
_diffrn_standards_number 0
_exptl_absorpt_coefficient_mu 0.947
_exptl_absorpt_correction_T_max 0.8797
_exptl_absorpt_correction_T_min 0.7598
_exptl_absorpt_correction_type multi-scan
_exptl_absorpt_process_details SADABS
_exptl_crystal_colour black
_exptl_crystal_density_diffrn 1.573
_exptl_crystal_density_method 'not measured'
_exptl_crystal_description block
_exptl_crystal_F_000 355
_exptl_crystal_size_max 0.31
_exptl_crystal_size_mid 0.25
_exptl_crystal_size_min 0.14
_refine_diff_density_max 0.467
_refine_diff_density_min -0.534
_refine_diff_density_rms 0.069
_refine_ls_extinction_method none
_refine_ls_goodness_of_fit_ref 1.026
_refine_ls_hydrogen_treatment constr
_refine_ls_matrix_type full
_refine_ls_number_parameters 206
_refine_ls_number_reflns 2556
_refine_ls_number_restraints 0
_refine_ls_restrained_S_all 1.026
_refine_ls_R_factor_all 0.0581
_refine_ls_R_factor_gt 0.0448
_refine_ls_shift/su_max 0.009
_refine_ls_shift/su_mean 0.001
_refine_ls_structure_factor_coef Fsqd
_refine_ls_weighting_details 'calc w=1/[\s^2^(Fo^2^)+(0.0523P)^2^+0.3822P] where P=(Fo^2^+2Fc^2^)/3'
_refine_ls_weighting_scheme calc
_refine_ls_wR_factor_gt 0.1020
_refine_ls_wR_factor_ref 0.1118
_reflns_number_gt 2056
_reflns_number_total 2556
_reflns_threshold_expression >2sigma(I)
_cod_data_source_file ic5021548_si_003.cif
_cod_data_source_block xb5564_0m
_cod_depositor_comments
;
The following automatic conversions were performed:

'_symmetry_cell_setting' value 'Triclinic' changed to 'triclinic'
according to
/home/saulius/struct/COD-crude-data--automatic-downloads/rss-feeds/ACS/lib/dictionaries/cif_core.dic
dictionary named 'cif_core.dic' version 2.4.2 from 2011-04-26.

Automatic conversion script
Id: cif_fix_values 2935 2014-11-11 08:27:57Z andrius 
;
_cod_original_sg_symbol_H-M P-1
_cod_database_code 4341754

loop_
_symmetry_equiv_pos_as_xyz
'x, y, z'
'-x, -y, -z'

loop_
_atom_site_label
_atom_site_type_symbol
_atom_site_fract_x
_atom_site_fract_y
_atom_site_fract_z
_atom_site_U_iso_or_equiv
_atom_site_adp_type
_atom_site_occupancy
_atom_site_symmetry_multiplicity
_atom_site_calc_flag
_atom_site_refinement_flags
Cu1 Cu 1.0000 0.0000 0.0000 0.0260(2) Uani 1 2 d S
S1 S 1.29455(15) 0.36189(12) 0.04138(10) 0.0489(3) Uani 1 1 d .
N1 N 1.0742(4) 0.1855(3) 0.0285(2) 0.0301(6) Uani 1 1 d .
N2 N 1.3935(4) 0.1113(4) -0.0968(3) 0.0469(8) Uani 1 1 d .
H2A H 1.3716 0.0336 -0.1247 0.056 Uiso 1 1 calc R
H2B H 1.5067 0.1293 -0.1216 0.056 Uiso 1 1 calc R
N3 N 0.6911(6) -0.1405(5) 0.6202(3) 0.0620(11) Uani 1 1 d .
O1 O 1.2301(3) -0.1432(3) 0.1151(2) 0.0389(6) Uani 1 1 d .
O2 O 0.9213(3) -0.0252(2) 0.1779(2) 0.0306(5) Uani 1 1 d .
O3 O 0.5484(5) -0.1183(7) 0.5871(4) 0.139(2) Uani 1 1 d .
O4 O 0.6863(5) -0.1400(4) 0.7266(3) 0.0866(12) Uani 1 1 d .
C1 C 1.2519(5) 0.2038(4) -0.0149(3) 0.0345(8) Uani 1 1 d .
C2 C 1.0538(6) 0.4089(4) 0.1290(3) 0.0405(9) Uani 1 1 d .
C3 C 0.9564(7) 0.5319(5) 0.2096(4) 0.0589(12) Uani 1 1 d .
H3 H 1.0208 0.6024 0.2227 0.071 Uiso 1 1 calc R
C4 C 0.7649(8) 0.5458(5) 0.2684(4) 0.0649(13) Uani 1 1 d .
H4 H 0.6984 0.6267 0.3225 0.078 Uiso 1 1 calc R
C5 C 0.6685(6) 0.4426(5) 0.2492(4) 0.0522(11) Uani 1 1 d .
H5 H 0.5378 0.4550 0.2903 0.063 Uiso 1 1 calc R
C6 C 0.7619(5) 0.3206(4) 0.1701(3) 0.0402(9) Uani 1 1 d .
H6 H 0.6950 0.2516 0.1575 0.048 Uiso 1 1 calc R
C7 C 0.9577(5) 0.3027(4) 0.1094(3) 0.0324(8) Uani 1 1 d .
C8 C 1.0753(5) -0.1033(4) 0.1974(3) 0.0293(8) Uani 1 1 d .
C9 C 1.0618(5) -0.1493(4) 0.3246(3) 0.0293(7) Uani 1 1 d .
C10 C 0.8843(5) -0.1225(4) 0.4120(3) 0.0336(8) Uani 1 1 d .
H10 H 0.7714 -0.0746 0.3931 0.040 Uiso 1 1 calc R
C11 C 0.8783(5) -0.1681(4) 0.5273(3) 0.0391(9) Uani 1 1 d .
C12 C 1.0411(6) -0.2374(5) 0.5601(4) 0.0522(11) Uani 1 1 d .
H12 H 1.0328 -0.2660 0.6392 0.063 Uiso 1 1 calc R
C13 C 1.2170(6) -0.2633(5) 0.4722(4) 0.0584(12) Uani 1 1 d .
H13 H 1.3300 -0.3089 0.4921 0.070 Uiso 1 1 calc R
C14 C 1.2265(5) -0.2223(4) 0.3557(3) 0.0444(10) Uani 1 1 d .
H14 H 1.3455 -0.2439 0.2965 0.053 Uiso 1 1 calc R

loop_
_atom_site_aniso_label
_atom_site_aniso_U_11
_atom_site_aniso_U_22
_atom_site_aniso_U_33
_atom_site_aniso_U_23
_atom_site_aniso_U_13
_atom_site_aniso_U_12
Cu1 0.0218(3) 0.0337(4) 0.0228(3) 0.0023(2) -0.0041(2) -0.0099(2)
S1 0.0533(6) 0.0551(7) 0.0541(7) 0.0130(5) -0.0231(5) -0.0347(5)
N1 0.0271(14) 0.0358(17) 0.0292(15) 0.0019(12) -0.0066(12) -0.0122(12)
N2 0.0236(16) 0.061(2) 0.054(2) 0.0015(17) -0.0021(15) -0.0173(15)
N3 0.054(2) 0.083(3) 0.037(2) 0.0198(19) -0.0016(18) -0.007(2)
O1 0.0253(12) 0.0580(17) 0.0302(14) 0.0016(12) -0.0017(11) -0.0105(11)
O2 0.0251(12) 0.0403(14) 0.0264(12) 0.0050(10) -0.0076(10) -0.0072(10)
O3 0.044(2) 0.279(7) 0.072(3) 0.070(3) 0.001(2) -0.014(3)
O4 0.084(2) 0.114(3) 0.039(2) 0.0116(19) 0.0054(17) -0.004(2)
C1 0.0312(19) 0.045(2) 0.034(2) 0.0109(17) -0.0144(16) -0.0172(16)
C2 0.056(2) 0.035(2) 0.039(2) 0.0073(17) -0.0224(19) -0.0155(18)
C3 0.087(4) 0.037(2) 0.064(3) -0.003(2) -0.036(3) -0.018(2)
C4 0.083(4) 0.048(3) 0.055(3) -0.014(2) -0.021(3) 0.006(2)
C5 0.050(2) 0.049(3) 0.044(2) -0.003(2) -0.009(2) 0.010(2)
C6 0.040(2) 0.041(2) 0.038(2) 0.0022(17) -0.0116(17) -0.0065(17)
C7 0.040(2) 0.0315(19) 0.0289(19) 0.0045(15) -0.0125(16) -0.0125(15)
C8 0.0305(18) 0.0345(19) 0.0258(18) -0.0001(15) -0.0066(15) -0.0150(15)
C9 0.0302(18) 0.0325(19) 0.0271(18) 0.0022(14) -0.0106(15) -0.0080(14)
C10 0.0255(17) 0.041(2) 0.034(2) 0.0070(16) -0.0100(15) -0.0055(15)
C11 0.040(2) 0.046(2) 0.0296(19) 0.0032(16) -0.0054(16) -0.0132(17)
C12 0.061(3) 0.067(3) 0.029(2) 0.0122(19) -0.017(2) -0.011(2)
C13 0.044(2) 0.083(3) 0.043(3) 0.013(2) -0.014(2) -0.001(2)
C14 0.0294(19) 0.058(3) 0.040(2) 0.0073(19) -0.0085(17) -0.0002(17)

loop_
_atom_type_symbol
_atom_type_description
_atom_type_scat_dispersion_real
_atom_type_scat_dispersion_imag
_atom_type_scat_source
C C 0.0033 0.0016 'International Tables Vol C Tables 4.2.6.8 and 6.1.1.4'
H H 0.0000 0.0000 'International Tables Vol C Tables 4.2.6.8 and 6.1.1.4'
Cu Cu 0.3201 1.2651 'International Tables Vol C Tables 4.2.6.8 and 6.1.1.4'
N N 0.0061 0.0033 'International Tables Vol C Tables 4.2.6.8 and 6.1.1.4'
O O 0.0106 0.0060 'International Tables Vol C Tables 4.2.6.8 and 6.1.1.4'
S S 0.1246 0.1234 'International Tables Vol C Tables 4.2.6.8 and 6.1.1.4'

loop_
_geom_angle_atom_site_label_1
_geom_angle_atom_site_label_2
_geom_angle_atom_site_label_3
_geom_angle
_geom_angle_site_symmetry_1
_geom_angle_site_symmetry_3
O2 Cu1 O2 180.00(13) . 2_755
O2 Cu1 N1 89.43(10) . 2_755
O2 Cu1 N1 90.57(10) 2_755 2_755
O2 Cu1 N1 90.57(10) . .
O2 Cu1 N1 89.43(10) 2_755 .
N1 Cu1 N1 180.0 2_755 .
C2 S1 C1 89.12(17) . .
C1 N1 C7 111.0(3) . .
C1 N1 Cu1 123.1(2) . .
C7 N1 Cu1 125.3(2) . .
C1 N2 H2A 120.0 . .
C1 N2 H2B 120.0 . .
H2A N2 H2B 120.0 . .
O3 N3 O4 122.5(4) . .
O3 N3 C11 117.9(4) . .
O4 N3 C11 119.5(4) . .
C8 O2 Cu1 103.36(19) . .
N1 C1 N2 124.3(3) . .
N1 C1 S1 115.4(3) . .
N2 C1 S1 120.3(3) . .
C7 C2 C3 120.9(4) . .
C7 C2 S1 110.1(3) . .
C3 C2 S1 129.0(3) . .
C4 C3 C2 118.4(4) . .
C4 C3 H3 120.8 . .
C2 C3 H3 120.8 . .
C3 C4 C5 121.1(4) . .
C3 C4 H4 119.4 . .
C5 C4 H4 119.4 . .
C4 C5 C6 121.3(4) . .
C4 C5 H5 119.4 . .
C6 C5 H5 119.4 . .
C5 C6 C7 118.9(4) . .
C5 C6 H6 120.6 . .
C7 C6 H6 120.6 . .
C6 C7 N1 126.3(3) . .
C6 C7 C2 119.3(3) . .
N1 C7 C2 114.4(3) . .
O1 C8 O2 122.5(3) . .
O1 C8 C9 120.6(3) . .
O2 C8 C9 117.0(3) . .
C10 C9 C14 119.1(3) . .
C10 C9 C8 120.5(3) . .
C14 C9 C8 120.4(3) . .
C11 C10 C9 118.6(3) . .
C11 C10 H10 120.7 . .
C9 C10 H10 120.7 . .
C12 C11 C10 122.9(3) . .
C12 C11 N3 118.2(3) . .
C10 C11 N3 118.9(3) . .
C11 C12 C13 117.9(4) . .
C11 C12 H12 121.0 . .
C13 C12 H12 121.0 . .
C14 C13 C12 120.3(4) . .
C14 C13 H13 119.8 . .
C12 C13 H13 119.8 . .
C13 C14 C9 121.1(3) . .
C13 C14 H14 119.4 . .
C9 C14 H14 119.4 . .

loop_
_geom_bond_atom_site_label_1
_geom_bond_atom_site_label_2
_geom_bond_distance
_geom_bond_site_symmetry_2
Cu1 O2 1.984(2) .
Cu1 O2 1.984(2) 2_755
Cu1 N1 1.986(3) 2_755
Cu1 N1 1.986(3) .
S1 C2 1.739(4) .
S1 C1 1.741(4) .
N1 C1 1.317(4) .
N1 C7 1.393(4) .
N2 C1 1.333(4) .
N2 H2A 0.8600 .
N2 H2B 0.8600 .
N3 O3 1.187(5) .
N3 O4 1.207(4) .
N3 C11 1.462(5) .
O1 C8 1.245(4) .
O2 C8 1.275(4) .
C2 C7 1.395(5) .
C2 C3 1.400(6) .
C3 C4 1.363(6) .
C3 H3 0.9300 .
C4 C5 1.373(6) .
C4 H4 0.9300 .
C5 C6 1.380(5) .
C5 H5 0.9300 .
C6 C7 1.391(5) .
C6 H6 0.9300 .
C8 C9 1.495(5) .
C9 C10 1.382(4) .
C9 C14 1.384(5) .
C10 C11 1.374(5) .
C10 H10 0.9300 .
C11 C12 1.372(5) .
C12 C13 1.377(5) .
C12 H12 0.9300 .
C13 C14 1.371(5) .
C13 H13 0.9300 .
C14 H14 0.9300 .

loop_
_geom_torsion_atom_site_label_1
_geom_torsion_atom_site_label_2
_geom_torsion_atom_site_label_3
_geom_torsion_atom_site_label_4
_geom_torsion
_geom_torsion_site_symmetry_1
O2 Cu1 N1 C1 119.4(3) .
O2 Cu1 N1 C1 -60.6(3) 2_755
O2 Cu1 N1 C7 -50.6(3) .
O2 Cu1 N1 C7 129.4(3) 2_755
N1 Cu1 O2 C8 88.4(2) 2_755
N1 Cu1 O2 C8 -91.6(2) .
C7 N1 C1 N2 -178.0(3) .
Cu1 N1 C1 N2 10.7(5) .
C7 N1 C1 S1 1.5(4) .
Cu1 N1 C1 S1 -169.76(16) .
C2 S1 C1 N1 -0.7(3) .
C2 S1 C1 N2 178.8(3) .
C1 S1 C2 C7 -0.3(3) .
C1 S1 C2 C3 179.8(4) .
C7 C2 C3 C4 -0.2(6) .
S1 C2 C3 C4 179.7(3) .
C2 C3 C4 C5 -0.3(7) .
C3 C4 C5 C6 0.2(7) .
C4 C5 C6 C7 0.3(6) .
C5 C6 C7 N1 178.8(3) .
C5 C6 C7 C2 -0.8(5) .
C1 N1 C7 C6 178.7(3) .
Cu1 N1 C7 C6 -10.3(5) .
C1 N1 C7 C2 -1.7(4) .
Cu1 N1 C7 C2 169.3(2) .
C3 C2 C7 C6 0.7(6) .
S1 C2 C7 C6 -179.2(3) .
C3 C2 C7 N1 -178.9(3) .
S1 C2 C7 N1 1.2(4) .
Cu1 O2 C8 O1 1.5(4) .
Cu1 O2 C8 C9 -177.0(2) .
O1 C8 C9 C10 -171.0(3) .
O2 C8 C9 C10 7.5(5) .
O1 C8 C9 C14 7.5(5) .
O2 C8 C9 C14 -173.9(3) .
C14 C9 C10 C11 0.7(5) .
C8 C9 C10 C11 179.3(3) .
C9 C10 C11 C12 0.9(6) .
C9 C10 C11 N3 -179.9(3) .
O3 N3 C11 C12 -160.2(5) .
O4 N3 C11 C12 20.3(6) .
O3 N3 C11 C10 20.6(7) .
O4 N3 C11 C10 -159.0(4) .
C10 C11 C12 C13 -0.8(6) .
N3 C11 C12 C13 180.0(4) .
C11 C12 C13 C14 -0.9(7) .
C12 C13 C14 C9 2.5(7) .
C10 C9 C14 C13 -2.4(6) .
C8 C9 C14 C13 179.1(4) .
